data_4329220
loop_
_publ_author_name
'Benan Kilbas'
'Sebastian Mirtschin'
'Thomas Riis-Johannessen'
'Rosario Scopelliti'
'Kay Severin'

_publ_section_title
;
 Dicarboxylate-Bridged Ruthenium Complexes as Building Blocks for
 Molecular Nanostructures
;
_journal_name_full 'Inorganic Chemistry'
_journal_page_first 5795
_journal_page_last 5804
_journal_paper_doi 10.1021/ic300330p
_journal_volume 51
_journal_year 2012
_chemical_formula_sum 'C169 H181 Cl3 N12 O24 Ru6'
_chemical_formula_weight 3477.03
_chemical_name_systematic
; 
 ? 
;
_space_group_IT_number 159
_symmetry_cell_setting trigonal
_symmetry_space_group_name_Hall 'P 3 -2c'
_symmetry_space_group_name_H-M 'P 3 1 c'
_atom_sites_solution_hydrogens geom
_atom_sites_solution_primary direct
_atom_sites_solution_secondary difmap
_audit_contact_author_address
;
   Kay Severin
   LCS, ISIC,
   EPFL
   CH-1015 Lauasanne
   Suisse
;
_audit_contact_author_email kay.severin@epfl.ch
_audit_contact_author_fax '+41 21 693 9302'
_audit_contact_author_phone '+41 21 693 9301'
_audit_creation_method SHELXL-97
_cell_angle_alpha 90.00
_cell_angle_beta 90.00
_cell_angle_gamma 120.00
_cell_formula_units_Z 2
_cell_length_a 21.122(2)
_cell_length_b 21.122(2)
_cell_length_c 24.400(6)
_cell_measurement_temperature 100(2)
_cell_volume 9427(3)
_computing_cell_refinement 'Dirax/lsq (Duisenberg & Schreurs, 1989-2000)'
_computing_data_collection 'Collect (Bruker AXS BV, 1997-2004)'
_computing_data_reduction 'EvalCCD (Duisenberg & Schreurs, 1990-2000)'
_computing_molecular_graphics 'Bruker SHELXTL'
_computing_publication_material 'Bruker SHELXTL'
_computing_structure_refinement 'SHELXL-97 (Sheldrick, 1997)'
_computing_structure_solution 'SHELXS-97 (Sheldrick, 1990)'
_diffrn_ambient_temperature 100(2)
_diffrn_detector_area_resol_mean 8.2812
_diffrn_measured_fraction_theta_full 0.998
_diffrn_measured_fraction_theta_max 0.998
_diffrn_measurement_device_type 'Bruker APEX II CCD'
_diffrn_measurement_method '\w and \p scans'
_diffrn_radiation_monochromator graphite
_diffrn_radiation_source 'Enhance (Mo) X-ray Source'
_diffrn_radiation_type MoK\a
_diffrn_radiation_wavelength 0.71073
_diffrn_reflns_av_R_equivalents 0.0777
_diffrn_reflns_av_sigmaI/netI 0.0438
_diffrn_reflns_limit_h_max 27
_diffrn_reflns_limit_h_min -27
_diffrn_reflns_limit_k_max 27
_diffrn_reflns_limit_k_min -27
_diffrn_reflns_limit_l_max 31
_diffrn_reflns_limit_l_min -31
_diffrn_reflns_number 157317
_diffrn_reflns_theta_full 27.50
_diffrn_reflns_theta_max 27.50
_diffrn_reflns_theta_min 3.06
_exptl_absorpt_coefficient_mu 0.572
_exptl_absorpt_process_details 'SADABS 2008, Bruker AXS, 2008'
_exptl_crystal_colour yellow
_exptl_crystal_density_diffrn 1.225
_exptl_crystal_description prism
_exptl_crystal_F_000 3572
_platon_squeeze_details
;
;
_refine_diff_density_max 0.611
_refine_diff_density_min -1.057
_refine_diff_density_rms 0.095
_refine_ls_abs_structure_details 'Flack H D (1983), Acta Cryst. A39, 876-881'
_refine_ls_abs_structure_Flack 0.38(3)
_refine_ls_extinction_method none
_refine_ls_goodness_of_fit_ref 1.026
_refine_ls_hydrogen_treatment constr
_refine_ls_matrix_type full
_refine_ls_number_parameters 704
_refine_ls_number_reflns 14424
_refine_ls_number_restraints 181
_refine_ls_restrained_S_all 1.029
_refine_ls_R_factor_all 0.0646
_refine_ls_R_factor_gt 0.0497
_refine_ls_shift/su_max 0.002
_refine_ls_shift/su_mean 0.000
_refine_ls_structure_factor_coef Fsqd
_refine_ls_weighting_details 'calc w=1/[\s^2^(Fo^2^)+(0.0723P)^2^+10.8327P] where P=(Fo^2^+2Fc^2^)/3'
_refine_ls_weighting_scheme calc
_refine_ls_wR_factor_gt 0.1199
_refine_ls_wR_factor_ref 0.1291
_reflns_number_gt 11827
_reflns_number_total 14424
_reflns_threshold_expression >2sigma(I)
_cod_data_source_file ic300330p_si_007.cif
_cod_data_source_block squeezed
_cod_database_code 4329220

loop_
_symmetry_equiv_pos_as_xyz
'x, y, z'
'-y, x-y, z'
'-x+y, -x, z'
'y, x, z+1/2'
'-x, -x+y, z+1/2'
'x-y, -y, z+1/2'

loop_
_atom_site_label
_atom_site_type_symbol
_atom_site_fract_x
_atom_site_fract_y
_atom_site_fract_z
_atom_site_U_iso_or_equiv
_atom_site_adp_type
_atom_site_occupancy
_atom_site_symmetry_multiplicity
_atom_site_calc_flag
_atom_site_refinement_flags
_atom_site_disorder_assembly
_atom_site_disorder_group
Ru1 Ru 1.15760(2) 0.84459(2) 0.276828(10) 0.01436(14) Uani 1 1 d . . .
Ru2 Ru 1.15763(2) 0.84451(2) 0.609331(10) 0.01450(14) Uani 1 1 d . . .
O1 O 1.20231(18) 0.91715(17) 0.34268(13) 0.0195(7) Uani 1 1 d . . .
O2 O 1.1010(2) 0.66814(19) 0.58891(14) 0.0280(8) Uani 1 1 d . . .
O3 O 1.20228(19) 0.91726(17) 0.54343(13) 0.0207(7) Uani 1 1 d . . .
O4 O 1.2573(2) 1.02414(19) 0.59055(14) 0.0247(8) Uani 1 1 d . . .
O5 O 1.15062(18) 0.77595(17) 0.34141(13) 0.0195(7) Uani 1 1 d . . .
O6 O 1.15043(18) 0.77577(17) 0.54470(13) 0.0193(7) Uani 1 1 d . . .
O7 O 1.1008(2) 0.66792(19) 0.29722(14) 0.0279(8) Uani 1 1 d . . .
O8 O 1.2573(2) 1.02383(19) 0.29540(14) 0.0257(8) Uani 1 1 d . . .
N1 N 1.3982(3) 0.7309(3) 0.6350(2) 0.0277(13) Uani 1 1 d . . .
N2 N 1.3982(3) 0.7311(3) 0.2508(2) 0.0263(12) Uani 1 1 d . . .
N3 N 1.2629(2) 0.8581(2) 0.62101(16) 0.0162(8) Uani 1 1 d . . .
N4 N 1.2627(2) 0.8578(2) 0.26517(16) 0.0178(8) Uani 1 1 d . . .
C2 C 1.1103(4) 0.9049(4) 0.6438(3) 0.0300(15) Uani 1 1 d . . .
H2A H 1.1211 0.9533 0.6358 0.036 Uiso 1 1 calc R . .
C5 C 1.3339(3) 0.7285(3) 0.6348(3) 0.0228(13) Uani 1 1 d . . .
C6 C 1.1170(3) 0.6700(3) 0.3936(2) 0.0270(13) Uani 1 1 d . . .
C8 C 1.1166(4) 0.6694(3) 0.4924(2) 0.0301(13) Uani 1 1 d . . .
C10 C 1.2643(3) 1.0270(3) 0.49237(19) 0.0186(9) Uani 1 1 d . . .
C11 C 1.1251(3) 0.7061(3) 0.4427(2) 0.0239(10) Uani 1 1 d . . .
H11A H 1.1363 0.7556 0.4428 0.029 Uiso 1 1 calc R . .
C13 C 1.2639(3) 1.0265(3) 0.39386(19) 0.0191(10) Uani 1 1 d . . .
C15 C 1.3160(3) 1.1006(3) 0.4918(2) 0.0302(12) Uani 1 1 d . . .
H15A H 1.3331 1.1256 0.5257 0.036 Uiso 1 1 calc R . .
C16 C 1.3983(3) 0.8666(3) 0.2486(2) 0.0263(11) Uani 1 1 d . . .
H16A H 1.4445 0.8696 0.2450 0.032 Uiso 1 1 calc R . .
C18 C 1.3922(3) 0.9288(3) 0.6357(2) 0.0270(11) Uani 1 1 d . . .
H18A H 1.4346 0.9754 0.6406 0.032 Uiso 1 1 calc R . .
C19 C 1.0545(3) 0.8468(3) 0.2724(2) 0.0266(12) Uani 1 1 d . . .
C20 C 1.3343(3) 0.7989(3) 0.6334(2) 0.0227(10) Uani 1 1 d . . .
C21 C 1.3162(3) 1.1007(3) 0.3944(2) 0.0271(11) Uani 1 1 d . . .
H21A H 1.3334 1.1255 0.3604 0.032 Uiso 1 1 calc R . .
C22 C 1.3931(3) 0.9295(3) 0.2501(2) 0.0261(11) Uani 1 1 d . . .
H22A H 1.4353 0.9761 0.2446 0.031 Uiso 1 1 calc R . .
C23 C 1.3337(3) 0.7283(3) 0.2511(2) 0.0226(13) Uani 1 1 d . . .
C24 C 1.2681(3) 0.7977(3) 0.6247(2) 0.0199(10) Uani 1 1 d . . .
H24A H 1.2247 0.7516 0.6213 0.024 Uiso 1 1 calc R . .
C25 C 1.3981(3) 0.8662(3) 0.6379(2) 0.0295(12) Uani 1 1 d . . .
H25A H 1.4443 0.8693 0.6423 0.035 Uiso 1 1 calc R . .
C26 C 1.1370(3) 0.8235(3) 0.6979(2) 0.0235(11) Uani 1 1 d . . .
C27 C 1.3248(3) 0.9239(3) 0.6265(2) 0.0209(10) Uani 1 1 d . . .
H27A H 1.3221 0.9674 0.6241 0.025 Uiso 1 1 calc R . .
C28 C 1.0813(3) 0.7637(3) 0.6683(2) 0.0258(11) Uani 1 1 d . . .
H28A H 1.0702 0.7153 0.6766 0.031 Uiso 1 1 calc R . .
C29 C 1.1058(4) 0.5987(3) 0.3940(2) 0.0497(19) Uani 1 1 d . . .
H29A H 1.1028 0.5751 0.3601 0.060 Uiso 1 1 calc R . .
C31 C 1.1049(4) 0.5984(3) 0.4923(2) 0.0479(18) Uani 1 1 d . . .
H31A H 1.1009 0.5748 0.5263 0.057 Uiso 1 1 calc R . .
C32 C 1.0422(3) 0.7758(3) 0.6264(2) 0.0279(12) Uani 1 1 d . . .
H32A H 1.0065 0.7352 0.6061 0.033 Uiso 1 1 calc R . .
C33 C 1.0988(4) 0.5608(3) 0.4436(3) 0.0475(19) Uani 1 1 d . B .
C34 C 1.0550(3) 0.8474(3) 0.6139(2) 0.0288(12) Uani 1 1 d . . .
C36 C 1.1219(3) 0.7060(3) 0.33903(19) 0.0204(10) Uani 1 1 d . . .
C37 C 1.2398(3) 0.9872(3) 0.54760(19) 0.0188(10) Uani 1 1 d . . .
C39 C 1.2673(3) 0.7967(3) 0.2613(2) 0.0200(10) Uani 1 1 d . . .
H39A H 1.2240 0.7505 0.2644 0.024 Uiso 1 1 calc R . .
C41 C 1.0819(6) 0.4810(4) 0.4430(3) 0.084(3) Uani 1 1 d D . .
C42 C 1.4041(4) 1.2199(3) 0.4436(3) 0.057(2) Uani 1 1 d D . .
C43 C 1.0418(3) 0.7762(3) 0.2594(2) 0.0281(12) Uani 1 1 d . . .
H43A H 1.0053 0.7355 0.2791 0.034 Uiso 1 1 calc R . .
C44 C 1.2396(3) 0.9870(3) 0.33863(19) 0.0181(9) Uani 1 1 d . . .
C45 C 1.1102(4) 0.9056(4) 0.2421(3) 0.0311(15) Uani 1 1 d . . .
H45A H 1.1209 0.9540 0.2500 0.037 Uiso 1 1 calc R . .
C46 C 1.0815(3) 0.7637(3) 0.2178(2) 0.0289(12) Uani 1 1 d . . .
H46A H 1.0706 0.7153 0.2100 0.035 Uiso 1 1 calc R . .
C47 C 1.1507(3) 0.8951(3) 0.6850(2) 0.0296(12) Uani 1 1 d . . .
H47A H 1.1873 0.9362 0.7043 0.036 Uiso 1 1 calc R . .
C48 C 1.1374(3) 0.8233(4) 0.1879(2) 0.0253(11) Uani 1 1 d . . .
C49 C 1.3441(3) 1.1398(3) 0.4429(2) 0.0313(13) Uani 1 1 d . A .
C50 C 1.2381(2) 0.9883(2) 0.4430(2) 0.0157(9) Uani 1 1 d . . .
H50A H 1.2036 0.9374 0.4431 0.019 Uiso 1 1 calc R . .
C51 C 1.1498(3) 0.8950(3) 0.2011(2) 0.0298(12) Uani 1 1 d . . .
H51A H 1.1857 0.9360 0.1813 0.036 Uiso 1 1 calc R . .
C52 C 1.3247(3) 0.9236(3) 0.2597(2) 0.0229(10) Uani 1 1 d . . .
H52A H 1.3218 0.9670 0.2624 0.027 Uiso 1 1 calc R . .
C53 C 1.1215(3) 0.7060(3) 0.54725(19) 0.0216(10) Uani 1 1 d . . .
C54 C 1.3344(3) 0.7990(3) 0.2526(2) 0.0213(10) Uani 1 1 d . . .
C55 C 1.1832(5) 0.8130(5) 0.1463(3) 0.0403(19) Uani 1 1 d . . .
H55A H 1.1856 0.7690 0.1551 0.060 Uiso 1 1 calc R . .
H55B H 1.2326 0.8556 0.1465 0.060 Uiso 1 1 calc R . .
H55C H 1.1614 0.8076 0.1099 0.060 Uiso 1 1 calc R . .
C56 C 1.1828(5) 0.8131(5) 0.7403(3) 0.047(2) Uani 1 1 d . . .
H56A H 1.2297 0.8585 0.7442 0.071 Uiso 1 1 calc R . .
H56B H 1.1914 0.7736 0.7288 0.071 Uiso 1 1 calc R . .
H56C H 1.1570 0.8005 0.7756 0.071 Uiso 1 1 calc R . .
C57 C 1.0186(4) 0.8639(4) 0.5662(3) 0.0404(15) Uani 1 1 d . . .
H57A H 1.0559 0.9109 0.5490 0.048 Uiso 1 1 calc R . .
C58 C 1.0185(3) 0.8634(4) 0.3198(3) 0.0404(15) Uani 1 1 d . . .
H58A H 1.0561 0.9101 0.3372 0.048 Uiso 1 1 calc R . .
C59 C 0.9582(4) 0.8753(5) 0.2976(3) 0.062(2) Uani 1 1 d . . .
H59A H 0.9767 0.9087 0.2662 0.092 Uiso 1 1 calc R . .
H59B H 0.9421 0.8966 0.3262 0.092 Uiso 1 1 calc R . .
H59C H 0.9169 0.8284 0.2859 0.092 Uiso 1 1 calc R . .
C60 C 0.9897(6) 0.8052(6) 0.5223(3) 0.077(3) Uani 1 1 d . . .
H60A H 0.9730 0.8217 0.4908 0.116 Uiso 1 1 calc R . .
H60B H 0.9487 0.7602 0.5371 0.116 Uiso 1 1 calc R . .
H60C H 1.0286 0.7958 0.5107 0.116 Uiso 1 1 calc R . .
C61 C 0.9895(6) 0.8042(6) 0.3636(4) 0.081(3) Uani 1 1 d . . .
H61A H 0.9673 0.8177 0.3933 0.121 Uiso 1 1 calc R . .
H61B H 1.0299 0.7990 0.3782 0.121 Uiso 1 1 calc R . .
H61C H 0.9527 0.7577 0.3474 0.121 Uiso 1 1 calc R . .
C62 C 0.9575(5) 0.8746(5) 0.5891(4) 0.069(3) Uani 1 1 d . . .
H62A H 0.9430 0.8988 0.5616 0.104 Uiso 1 1 calc R . .
H62B H 0.9747 0.9050 0.6221 0.104 Uiso 1 1 calc R . .
H62C H 0.9153 0.8270 0.5984 0.104 Uiso 1 1 calc R . .
C70A C 1.4699(9) 1.2277(10) 0.4770(8) 0.090(7) Uani 0.523(13) 1 d PDU A 1
H70A H 1.4939 1.2055 0.4567 0.135 Uiso 0.523(13) 1 calc PR A 1
H70B H 1.4528 1.2030 0.5124 0.135 Uiso 0.523(13) 1 calc PR A 1
H70C H 1.5049 1.2797 0.4831 0.135 Uiso 0.523(13) 1 calc PR A 1
C70B C 1.4291(10) 1.2547(8) 0.4996(5) 0.067(6) Uani 0.477(13) 1 d PDU A 2
H70D H 1.3910 1.2267 0.5267 0.101 Uiso 0.477(13) 1 calc PR A 2
H70E H 1.4385 1.3051 0.4985 0.101 Uiso 0.477(13) 1 calc PR A 2
H70F H 1.4741 1.2549 0.5098 0.101 Uiso 0.477(13) 1 calc PR A 2
C71A C 1.4303(10) 1.2533(9) 0.3875(5) 0.084(6) Uani 0.523(13) 1 d PDU A 1
H71A H 1.4497 1.2262 0.3678 0.126 Uiso 0.523(13) 1 calc PR A 1
H71B H 1.4689 1.3045 0.3916 0.126 Uiso 0.523(13) 1 calc PR A 1
H71C H 1.3894 1.2510 0.3669 0.126 Uiso 0.523(13) 1 calc PR A 1
C71B C 1.4702(9) 1.2270(11) 0.4110(9) 0.081(6) Uani 0.477(13) 1 d PDU A 2
H71D H 1.4550 1.2100 0.3733 0.122 Uiso 0.477(13) 1 calc PR A 2
H71E H 1.4881 1.1972 0.4285 0.122 Uiso 0.477(13) 1 calc PR A 2
H71F H 1.5092 1.2783 0.4105 0.122 Uiso 0.477(13) 1 calc PR A 2
C72A C 1.3757(10) 1.2648(8) 0.4754(7) 0.083(6) Uani 0.523(13) 1 d PDU A 1
H72A H 1.3592 1.2436 0.5120 0.125 Uiso 0.523(13) 1 calc PR A 1
H72B H 1.3348 1.2633 0.4554 0.125 Uiso 0.523(13) 1 calc PR A 1
H72C H 1.4153 1.3156 0.4790 0.125 Uiso 0.523(13) 1 calc PR A 1
C72B C 1.3768(10) 1.2648(7) 0.4110(7) 0.070(6) Uani 0.477(13) 1 d PDU A 2
H72D H 1.3434 1.2729 0.4339 0.106 Uiso 0.477(13) 1 calc PR A 2
H72E H 1.3512 1.2379 0.3779 0.106 Uiso 0.477(13) 1 calc PR A 2
H72F H 1.4187 1.3121 0.4006 0.106 Uiso 0.477(13) 1 calc PR A 2
C80A C 1.1355(10) 0.4721(9) 0.4022(7) 0.077(6) Uani 0.523(13) 1 d PDU B 1
H80A H 1.1282 0.4846 0.3649 0.116 Uiso 0.523(13) 1 calc PR B 1
H80B H 1.1251 0.4214 0.4030 0.116 Uiso 0.523(13) 1 calc PR B 1
H80C H 1.1862 0.5049 0.4134 0.116 Uiso 0.523(13) 1 calc PR B 1
C80B C 1.0735(12) 0.4470(9) 0.3894(5) 0.076(6) Uani 0.477(13) 1 d PDU B 2
H80D H 1.1012 0.4848 0.3620 0.114 Uiso 0.477(13) 1 calc PR B 2
H80E H 1.0217 0.4205 0.3792 0.114 Uiso 0.477(13) 1 calc PR B 2
H80F H 1.0921 0.4128 0.3910 0.114 Uiso 0.477(13) 1 calc PR B 2
C81A C 1.0081(8) 0.4338(7) 0.4090(6) 0.073(5) Uani 0.523(13) 1 d PDU B 1
H81A H 0.9692 0.4405 0.4247 0.109 Uiso 0.523(13) 1 calc PR B 1
H81B H 0.9939 0.3820 0.4107 0.109 Uiso 0.523(13) 1 calc PR B 1
H81C H 1.0161 0.4500 0.3707 0.109 Uiso 0.523(13) 1 calc PR B 1
C81B C 1.0074(8) 0.4342(7) 0.4761(7) 0.070(5) Uani 0.477(13) 1 d PDU B 2
H81D H 1.0178 0.4383 0.5155 0.105 Uiso 0.477(13) 1 calc PR B 2
H81E H 0.9845 0.3829 0.4650 0.105 Uiso 0.477(13) 1 calc PR B 2
H81F H 0.9742 0.4529 0.4681 0.105 Uiso 0.477(13) 1 calc PR B 2
C82A C 1.0742(12) 0.4472(9) 0.4962(5) 0.082(6) Uani 0.523(13) 1 d PDU B 1
H82A H 1.0511 0.4652 0.5219 0.122 Uiso 0.523(13) 1 calc PR B 1
H82B H 1.1226 0.4594 0.5101 0.122 Uiso 0.523(13) 1 calc PR B 1
H82C H 1.0438 0.3940 0.4927 0.122 Uiso 0.523(13) 1 calc PR B 1
C82B C 1.1349(10) 0.4727(9) 0.4832(7) 0.070(6) Uani 0.477(13) 1 d PDU B 2
H82D H 1.1361 0.4959 0.5182 0.105 Uiso 0.477(13) 1 calc PR B 2
H82E H 1.1841 0.4962 0.4673 0.105 Uiso 0.477(13) 1 calc PR B 2
H82F H 1.1176 0.4207 0.4891 0.105 Uiso 0.477(13) 1 calc PR B 2
C83A C 1.0000 1.0000 0.4573(19) 0.077(8) Uani 0.50 3 d SPU . 1
H83A H 1.0000 1.0000 0.4983 0.116 Uiso 0.50 3 calc SPR . 1
C83B C 1.0000 1.0000 0.4300(19) 0.078(8) Uani 0.50 3 d SPU . 2
H83B H 1.0000 1.0000 0.3890 0.116 Uiso 0.50 3 calc SPR . 2
Cl1 Cl 1.07416(15) 0.99117(14) 0.44297(11) 0.0838(7) Uani 1 1 d . . .

loop_
_atom_site_aniso_label
_atom_site_aniso_U_11
_atom_site_aniso_U_22
_atom_site_aniso_U_33
_atom_site_aniso_U_23
_atom_site_aniso_U_13
_atom_site_aniso_U_12
Ru1 0.0190(3) 0.0167(3) 0.0103(3) -0.00041(16) -0.00296(16) 0.0111(2)
Ru2 0.0184(3) 0.0164(3) 0.0113(3) 0.00018(16) 0.00304(16) 0.01065(19)
O1 0.0266(18) 0.0184(16) 0.0140(16) 0.0006(13) -0.0018(13) 0.0115(15)
O2 0.042(2) 0.0204(18) 0.0175(18) -0.0009(14) 0.0012(16) 0.0124(17)
O3 0.0301(19) 0.0173(16) 0.0155(16) -0.0001(13) 0.0047(14) 0.0125(15)
O4 0.042(2) 0.0224(18) 0.0115(16) -0.0010(13) 0.0037(14) 0.0172(17)
O5 0.0294(18) 0.0174(17) 0.0128(15) -0.0004(12) -0.0021(13) 0.0124(15)
O6 0.0284(18) 0.0173(16) 0.0121(15) -0.0007(12) 0.0024(13) 0.0114(14)
O7 0.041(2) 0.0223(19) 0.0159(18) -0.0027(14) -0.0048(15) 0.0126(17)
O8 0.044(2) 0.0229(18) 0.0117(16) 0.0017(13) -0.0038(15) 0.0173(17)
N1 0.020(3) 0.008(2) 0.052(4) -0.004(2) -0.001(2) 0.005(2)
N2 0.023(3) 0.013(3) 0.041(3) 0.002(2) -0.005(2) 0.008(2)
N3 0.0175(19) 0.0162(19) 0.0157(19) -0.0012(15) -0.0001(15) 0.0091(16)
N4 0.019(2) 0.019(2) 0.018(2) 0.0032(15) 0.0034(16) 0.0115(17)
C2 0.039(4) 0.042(4) 0.027(3) 0.002(3) 0.009(3) 0.034(3)
C5 0.019(3) 0.026(3) 0.026(3) 0.002(2) 0.004(3) 0.013(3)
C6 0.050(4) 0.010(2) 0.013(2) 0.0008(18) 0.001(2) 0.009(2)
C8 0.050(4) 0.018(3) 0.019(3) 0.000(2) 0.000(2) 0.015(3)
C10 0.025(2) 0.020(2) 0.013(2) -0.0017(17) 0.0013(18) 0.013(2)
C11 0.037(3) 0.017(2) 0.022(2) -0.002(2) 0.000(2) 0.016(2)
C13 0.026(3) 0.020(2) 0.016(2) 0.0012(18) -0.0019(19) 0.015(2)
C15 0.033(3) 0.026(3) 0.017(3) -0.003(2) -0.008(2) 0.004(2)
C16 0.019(2) 0.023(3) 0.037(3) 0.004(2) 0.007(2) 0.011(2)
C18 0.017(2) 0.015(2) 0.039(3) -0.001(2) -0.005(2) 0.000(2)
C19 0.021(3) 0.044(3) 0.024(3) -0.009(2) -0.008(2) 0.023(3)
C20 0.025(3) 0.019(2) 0.026(3) -0.001(2) 0.002(2) 0.013(2)
C21 0.034(3) 0.025(3) 0.011(2) -0.0001(19) 0.001(2) 0.005(2)
C22 0.021(3) 0.014(2) 0.036(3) 0.002(2) 0.002(2) 0.003(2)
C23 0.022(3) 0.036(4) 0.015(3) -0.007(2) -0.002(2) 0.018(3)
C24 0.022(2) 0.015(2) 0.020(2) -0.0034(18) -0.0021(19) 0.007(2)
C25 0.022(3) 0.025(3) 0.037(3) -0.002(2) -0.006(2) 0.009(2)
C26 0.031(3) 0.036(3) 0.010(2) -0.002(2) 0.007(2) 0.022(3)
C27 0.021(2) 0.014(2) 0.031(3) 0.0051(19) 0.001(2) 0.011(2)
C28 0.030(3) 0.027(3) 0.025(3) 0.011(2) 0.015(2) 0.018(2)
C29 0.096(6) 0.032(3) 0.019(3) 0.000(2) 0.013(3) 0.030(4)
C31 0.092(6) 0.027(3) 0.022(3) 0.000(2) -0.015(3) 0.028(4)
C32 0.023(3) 0.026(3) 0.029(3) 0.001(2) 0.011(2) 0.008(2)
C33 0.096(5) 0.024(3) 0.023(3) -0.002(3) 0.001(4) 0.031(3)
C34 0.020(3) 0.047(3) 0.028(3) 0.006(2) 0.007(2) 0.023(3)
C36 0.024(2) 0.017(2) 0.016(2) 0.0005(18) 0.0003(19) 0.007(2)
C37 0.026(3) 0.020(2) 0.014(2) 0.0017(17) 0.0027(18) 0.014(2)
C39 0.022(2) 0.013(2) 0.025(3) 0.0000(18) -0.0021(19) 0.0085(19)
C41 0.163(10) 0.040(4) 0.051(5) -0.008(4) -0.009(6) 0.052(6)
C42 0.071(5) 0.037(4) 0.023(3) -0.004(3) 0.005(4) -0.002(3)
C43 0.019(3) 0.031(3) 0.031(3) 0.001(2) -0.005(2) 0.010(2)
C44 0.022(2) 0.019(2) 0.015(2) 0.0007(17) -0.0054(18) 0.011(2)
C45 0.041(4) 0.040(4) 0.030(4) -0.004(3) -0.012(3) 0.034(3)
C46 0.041(3) 0.028(3) 0.026(3) -0.009(2) -0.020(2) 0.024(3)
C47 0.038(3) 0.037(3) 0.017(3) -0.007(2) 0.003(2) 0.021(3)
C48 0.038(3) 0.032(3) 0.015(3) -0.002(2) -0.010(2) 0.024(3)
C49 0.037(3) 0.019(2) 0.018(2) 0.001(2) 0.001(2) -0.002(2)
C50 0.014(2) 0.017(2) 0.014(2) 0.0034(18) 0.0013(16) 0.0064(18)
C51 0.042(3) 0.035(3) 0.019(3) 0.005(2) -0.005(2) 0.024(3)
C52 0.025(3) 0.012(2) 0.032(3) 0.0000(19) -0.002(2) 0.009(2)
C53 0.027(3) 0.015(2) 0.016(2) -0.0040(18) -0.0029(19) 0.005(2)
C54 0.021(2) 0.022(2) 0.023(2) -0.0009(19) -0.0003(19) 0.012(2)
C55 0.068(5) 0.059(5) 0.011(4) 0.001(3) 0.003(3) 0.044(5)
C56 0.079(6) 0.062(5) 0.025(5) -0.002(4) -0.004(4) 0.054(5)
C57 0.038(3) 0.063(4) 0.033(3) 0.012(3) 0.001(3) 0.035(3)
C58 0.035(3) 0.065(4) 0.032(3) -0.013(3) -0.003(3) 0.034(3)
C59 0.046(4) 0.084(6) 0.068(5) -0.042(4) -0.020(4) 0.043(4)
C60 0.104(7) 0.111(8) 0.048(5) -0.017(5) -0.036(5) 0.077(7)
C61 0.098(7) 0.113(8) 0.055(5) 0.018(5) 0.035(5) 0.072(7)
C62 0.054(5) 0.099(7) 0.074(6) 0.048(5) 0.013(4) 0.053(5)
C70A 0.071(11) 0.071(10) 0.071(11) -0.005(9) -0.030(9) -0.007(8)
C70B 0.070(10) 0.034(7) 0.053(9) -0.008(6) -0.001(8) -0.008(7)
C71A 0.075(11) 0.049(9) 0.069(10) 0.002(7) -0.005(8) -0.015(7)
C71B 0.058(10) 0.073(11) 0.076(11) 0.007(9) 0.028(9) 0.005(8)
C72A 0.112(12) 0.030(7) 0.075(10) 0.006(7) 0.000(9) 0.011(8)
C72B 0.096(12) 0.020(6) 0.061(10) 0.002(6) 0.002(9) 0.003(7)
C80A 0.125(13) 0.043(8) 0.064(10) -0.009(7) 0.026(10) 0.043(9)
C80B 0.112(14) 0.038(8) 0.068(10) 0.000(7) -0.004(10) 0.031(9)
C81A 0.109(11) 0.020(6) 0.070(9) -0.007(6) 0.009(9) 0.019(7)
C81B 0.099(11) 0.005(5) 0.077(10) -0.007(6) -0.001(9) 0.004(6)
C82A 0.119(13) 0.044(8) 0.067(10) -0.002(7) 0.009(10) 0.029(9)
C82B 0.124(14) 0.033(8) 0.060(10) 0.013(7) -0.012(10) 0.045(9)
C83A 0.079(8) 0.079(8) 0.073(15) 0.000 0.000 0.040(4)
C83B 0.079(8) 0.079(8) 0.074(16) 0.000 0.000 0.040(4)
Cl1 0.0938(17) 0.0854(16) 0.0677(15) 0.0001(13) -0.0002(13) 0.0414(14)

loop_
_atom_type_symbol
_atom_type_description
_atom_type_scat_dispersion_real
_atom_type_scat_dispersion_imag
_atom_type_scat_source
C C 0.0033 0.0016 'International Tables Vol C Tables 4.2.6.8 and 6.1.1.4'
H H 0.0000 0.0000 'International Tables Vol C Tables 4.2.6.8 and 6.1.1.4'
N N 0.0061 0.0033 'International Tables Vol C Tables 4.2.6.8 and 6.1.1.4'
O O 0.0106 0.0060 'International Tables Vol C Tables 4.2.6.8 and 6.1.1.4'
Cl Cl 0.1484 0.1585 'International Tables Vol C Tables 4.2.6.8 and 6.1.1.4'
Ru Ru -1.2594 0.8363 'International Tables Vol C Tables 4.2.6.8 and 6.1.1.4'

loop_
_geom_angle_atom_site_label_1
_geom_angle_atom_site_label_2
_geom_angle_atom_site_label_3
_geom_angle
_geom_angle_site_symmetry_1
_geom_angle_site_symmetry_3
O1 Ru1 O5 77.24(12) . .
O1 Ru1 N4 86.98(14) . .
O5 Ru1 N4 84.16(14) . .
O1 Ru1 C45 92.2(2) . .
O5 Ru1 C45 144.5(2) . .
N4 Ru1 C45 129.6(2) . .
O1 Ru1 C43 125.72(18) . .
O5 Ru1 C43 91.20(18) . .
N4 Ru1 C43 145.11(19) . .
C45 Ru1 C43 67.4(2) . .
O1 Ru1 C51 114.23(18) . .
O5 Ru1 C51 168.18(18) . .
N4 Ru1 C51 98.79(19) . .
C45 Ru1 C51 37.4(2) . .
C43 Ru1 C51 79.8(2) . .
O1 Ru1 C46 163.67(18) . .
O5 Ru1 C46 100.58(17) . .
N4 Ru1 C46 109.03(18) . .
C45 Ru1 C46 80.2(2) . .
C43 Ru1 C46 38.0(2) . .
C51 Ru1 C46 67.6(2) . .
O1 Ru1 C19 96.35(16) . .
O5 Ru1 C19 108.82(18) . .
N4 Ru1 C19 167.00(19) . .
C45 Ru1 C19 37.9(2) . .
C43 Ru1 C19 37.7(2) . .
C51 Ru1 C19 68.4(2) . .
C46 Ru1 C19 68.8(2) . .
O1 Ru1 C48 150.73(19) . .
O5 Ru1 C48 131.04(18) . .
N4 Ru1 C48 88.73(19) . .
C45 Ru1 C48 68.7(2) . .
C43 Ru1 C48 68.5(2) . .
C51 Ru1 C48 38.2(2) . .
C46 Ru1 C48 37.6(2) . .
C19 Ru1 C48 82.21(19) . .
O3 Ru2 O6 77.34(12) . .
O3 Ru2 N3 86.93(14) . .
O6 Ru2 N3 84.43(14) . .
O3 Ru2 C2 92.2(2) . .
O6 Ru2 C2 144.3(2) . .
N3 Ru2 C2 129.5(2) . .
O3 Ru2 C32 125.64(18) . .
O6 Ru2 C32 90.75(17) . .
N3 Ru2 C32 145.17(19) . .
C2 Ru2 C32 67.7(2) . .
O3 Ru2 C47 114.05(18) . .
O6 Ru2 C47 168.34(18) . .
N3 Ru2 C47 98.25(19) . .
C2 Ru2 C47 37.7(2) . .
C32 Ru2 C47 80.6(2) . .
O3 Ru2 C28 163.44(18) . .
O6 Ru2 C28 100.58(17) . .
N3 Ru2 C28 109.34(17) . .
C2 Ru2 C28 80.0(2) . .
C32 Ru2 C28 37.8(2) . .
C47 Ru2 C28 67.8(2) . .
O3 Ru2 C34 96.16(17) . .
O6 Ru2 C34 109.00(18) . .
N3 Ru2 C34 166.57(19) . .
C2 Ru2 C34 37.5(2) . .
C32 Ru2 C34 38.2(2) . .
C47 Ru2 C34 68.5(2) . .
C28 Ru2 C34 68.7(2) . .
O3 Ru2 C26 150.59(19) . .
O6 Ru2 C26 131.21(18) . .
N3 Ru2 C26 89.06(18) . .
C2 Ru2 C26 68.4(2) . .
C32 Ru2 C26 68.5(2) . .
C47 Ru2 C26 38.0(2) . .
C28 Ru2 C26 37.6(2) . .
C34 Ru2 C26 81.8(2) . .
C44 O1 Ru1 125.2(3) . .
C37 O3 Ru2 125.1(3) . .
C36 O5 Ru1 126.1(3) . .
C53 O6 Ru2 125.9(3) . .
C5 N1 C5 115.2(6) . 3_775
C23 N2 C23 115.0(6) 3_775 .
C24 N3 C27 118.2(4) . .
C24 N3 Ru2 117.5(3) . .
C27 N3 Ru2 124.2(3) . .
C39 N4 C52 118.7(4) . .
C39 N4 Ru1 117.3(3) . .
C52 N4 Ru1 124.0(3) . .
C34 C2 C47 123.5(6) . .
C34 C2 Ru2 73.4(3) . .
C47 C2 Ru2 72.2(3) . .
N1 C5 N1 124.8(6) . 2_755
N1 C5 C20 117.8(5) . .
N1 C5 C20 117.4(5) 2_755 .
C11 C6 C29 119.5(5) . .
C11 C6 C36 121.8(5) . .
C29 C6 C36 118.6(5) . .
C31 C8 C11 119.9(5) . .
C31 C8 C53 118.6(5) . .
C11 C8 C53 121.5(5) . .
C15 C10 C50 120.3(4) . .
C15 C10 C37 119.0(4) . .
C50 C10 C37 120.5(4) . .
C6 C11 C8 119.9(5) . .
C21 C13 C50 120.2(4) . .
C21 C13 C44 118.8(4) . .
C50 C13 C44 120.9(4) . .
C10 C15 C49 122.4(5) . .
C22 C16 C54 118.6(5) . .
C25 C18 C27 120.6(5) . .
C43 C19 C45 116.2(5) . .
C43 C19 C58 124.3(6) . .
C45 C19 C58 119.2(6) . .
C43 C19 Ru1 69.9(3) . .
C45 C19 Ru1 69.4(3) . .
C58 C19 Ru1 125.6(4) . .
C25 C20 C24 118.6(4) . .
C25 C20 C5 122.6(5) . .
C24 C20 C5 118.7(5) . .
C13 C21 C49 122.4(5) . .
C16 C22 C52 119.3(4) . .
N2 C23 N2 125.0(6) 2_755 .
N2 C23 C54 117.7(5) 2_755 .
N2 C23 C54 117.4(5) . .
N3 C24 C20 123.4(4) . .
C18 C25 C20 117.9(5) . .
C28 C26 C47 117.9(5) . .
C28 C26 C56 121.9(6) . .
C47 C26 C56 120.2(6) . .
C28 C26 Ru2 70.9(3) . .
C47 C26 Ru2 69.8(3) . .
C56 C26 Ru2 128.8(5) . .
N3 C27 C18 121.2(4) . .
C32 C28 C26 120.5(5) . .
C32 C28 Ru2 69.9(3) . .
C26 C28 Ru2 71.5(3) . .
C6 C29 C33 121.7(5) . .
C8 C31 C33 122.1(5) . .
C28 C32 C34 121.7(5) . .
C28 C32 Ru2 72.3(3) . .
C34 C32 Ru2 72.3(3) . .
C31 C33 C29 116.7(5) . .
C31 C33 C41 122.5(6) . .
C29 C33 C41 120.7(6) . .
C2 C34 C32 116.2(5) . .
C2 C34 C57 119.7(6) . .
C32 C34 C57 123.6(6) . .
C2 C34 Ru2 69.1(3) . .
C32 C34 Ru2 69.5(3) . .
C57 C34 Ru2 125.6(4) . .
O7 C36 O5 126.4(4) . .
O7 C36 C6 119.2(4) . .
O5 C36 C6 114.3(4) . .
O4 C37 O3 127.3(4) . .
O4 C37 C10 118.8(4) . .
O3 C37 C10 113.9(4) . .
N4 C39 C54 122.2(4) . .
C82A C41 C80B 127.1(11) . .
C82A C41 C33 116.0(9) . .
C80B C41 C33 116.9(9) . .
C82A C41 C82B 45.0(9) . .
C80B C41 C82B 115.1(11) . .
C33 C41 C82B 109.3(8) . .
C82A C41 C81B 53.9(9) . .
C80B C41 C81B 108.0(10) . .
C33 C41 C81B 106.9(8) . .
C82B C41 C81B 98.8(9) . .
C82A C41 C80A 114.4(11) . .
C80B C41 C80A 45.4(9) . .
C33 C41 C80A 110.3(9) . .
C82B C41 C80A 77.7(10) . .
C81B C41 C80A 141.7(9) . .
C82A C41 C81A 108.9(10) . .
C80B C41 C81A 52.3(9) . .
C33 C41 C81A 108.0(8) . .
C82B C41 C81A 141.7(9) . .
C81B C41 C81A 61.6(8) . .
C80A C41 C81A 97.5(8) . .
C71A C42 C70B 129.1(9) . .
C71A C42 C49 114.6(7) . .
C70B C42 C49 116.3(8) . .
C71A C42 C70A 109.1(10) . .
C70B C42 C70A 52.9(10) . .
C49 C42 C70A 109.2(8) . .
C71A C42 C71B 52.2(10) . .
C70B C42 C71B 109.7(10) . .
C49 C42 C71B 108.2(9) . .
C70A C42 C71B 62.8(9) . .
C71A C42 C72B 54.0(9) . .
C70B C42 C72B 108.1(9) . .
C49 C42 C72B 108.4(7) . .
C70A C42 C72B 142.4(10) . .
C71B C42 C72B 105.6(10) . .
C71A C42 C72A 109.2(10) . .
C70B C42 C72A 53.3(9) . .
C49 C42 C72A 108.7(7) . .
C70A C42 C72A 105.7(10) . .
C71B C42 C72A 143.1(10) . .
C72B C42 C72A 60.7(9) . .
C19 C43 C46 122.5(5) . .
C19 C43 Ru1 72.4(3) . .
C46 C43 Ru1 72.0(3) . .
O8 C44 O1 126.9(4) . .
O8 C44 C13 119.3(4) . .
O1 C44 C13 113.9(4) . .
C51 C45 C19 122.4(6) . .
C51 C45 Ru1 72.1(3) . .
C19 C45 Ru1 72.7(3) . .
C43 C46 C48 120.5(5) . .
C43 C46 Ru1 70.0(3) . .
C48 C46 Ru1 71.8(3) . .
C2 C47 C26 120.1(6) . .
C2 C47 Ru2 70.1(3) . .
C26 C47 Ru2 72.2(3) . .
C46 C48 C51 116.7(5) . .
C46 C48 C55 122.1(6) . .
C51 C48 C55 121.1(6) . .
C46 C48 Ru1 70.5(3) . .
C51 C48 Ru1 69.6(3) . .
C55 C48 Ru1 128.6(4) . .
C21 C49 C15 116.3(5) . .
C21 C49 C42 122.5(5) . .
C15 C49 C42 121.2(5) . .
C13 C50 C10 118.3(4) . .
C45 C51 C48 121.5(6) . .
C45 C51 Ru1 70.6(3) . .
C48 C51 Ru1 72.2(3) . .
N4 C52 C22 121.9(4) . .
O2 C53 O6 126.6(4) . .
O2 C53 C8 119.0(4) . .
O6 C53 C8 114.3(4) . .
C16 C54 C39 119.2(4) . .
C16 C54 C23 123.0(5) . .
C39 C54 C23 117.7(5) . .
C62 C57 C60 110.8(7) . .
C62 C57 C34 108.4(5) . .
C60 C57 C34 113.2(6) . .
C59 C58 C19 109.0(5) . .
C59 C58 C61 111.2(7) . .
C19 C58 C61 112.7(6) . .
Cl1 C83A Cl1 115.9(10) 3_675 2_765
Cl1 C83A Cl1 115.9(10) 3_675 .
Cl1 C83A Cl1 115.9(10) 2_765 .
Cl1 C83B Cl1 116.6(9) 2_765 3_675
Cl1 C83B Cl1 116.6(9) 2_765 .
Cl1 C83B Cl1 116.6(9) 3_675 .
C83B Cl1 C83A 22.6(13) . .

loop_
_geom_bond_atom_site_label_1
_geom_bond_atom_site_label_2
_geom_bond_distance
_geom_bond_site_symmetry_2
Ru1 O1 2.092(3) .
Ru1 O5 2.096(3) .
Ru1 N4 2.113(4) .
Ru1 C45 2.161(6) .
Ru1 C43 2.172(5) .
Ru1 C51 2.180(5) .
Ru1 C46 2.197(5) .
Ru1 C19 2.203(5) .
Ru1 C48 2.214(5) .
Ru2 O3 2.094(3) .
Ru2 O6 2.097(3) .
Ru2 N3 2.114(4) .
Ru2 C2 2.147(6) .
Ru2 C32 2.165(5) .
Ru2 C47 2.173(5) .
Ru2 C28 2.197(5) .
Ru2 C34 2.201(5) .
Ru2 C26 2.206(5) .
O1 C44 1.283(6) .
O2 C53 1.230(6) .
O3 C37 1.284(6) .
O4 C37 1.247(6) .
O5 C36 1.288(6) .
O6 C53 1.284(6) .
O7 C36 1.236(6) .
O8 C44 1.252(6) .
N1 C5 1.333(8) .
N1 C5 1.333(8) 3_775
N2 C23 1.331(8) 3_775
N2 C23 1.336(8) .
N3 C24 1.339(6) .
N3 C27 1.356(6) .
N4 C39 1.345(6) .
N4 C52 1.359(6) .
C2 C34 1.399(9) .
C2 C47 1.398(9) .
C5 N1 1.333(8) 2_755
C5 C20 1.483(7) .
C6 C11 1.386(7) .
C6 C29 1.404(8) .
C6 C36 1.510(7) .
C8 C31 1.392(8) .
C8 C11 1.401(7) .
C8 C53 1.523(7) .
C10 C15 1.384(7) .
C10 C50 1.404(7) .
C10 C37 1.535(6) .
C13 C21 1.395(7) .
C13 C50 1.395(7) .
C13 C44 1.532(6) .
C15 C49 1.403(7) .
C16 C22 1.387(7) .
C16 C54 1.395(7) .
C18 C25 1.391(7) .
C18 C27 1.394(7) .
C19 C43 1.414(8) .
C19 C45 1.419(9) .
C19 C58 1.518(8) .
C20 C25 1.391(7) .
C20 C24 1.401(7) .
C21 C49 1.395(7) .
C22 C52 1.407(7) .
C23 N2 1.331(8) 2_755
C23 C54 1.485(7) .
C26 C28 1.420(8) .
C26 C47 1.426(8) .
C26 C56 1.506(10) .
C28 C32 1.414(8) .
C29 C33 1.419(9) .
C31 C33 1.398(9) .
C32 C34 1.429(8) .
C33 C41 1.537(9) .
C34 C57 1.527(8) .
C39 C54 1.409(7) .
C41 C82A 1.453(13) .
C41 C80B 1.461(13) .
C41 C82B 1.562(14) .
C41 C81B 1.597(13) .
C41 C80A 1.588(13) .
C41 C81A 1.599(13) .
C42 C71A 1.512(13) .
C42 C70B 1.517(12) .
C42 C49 1.524(7) .
C42 C70A 1.549(13) .
C42 C71B 1.547(14) .
C42 C72B 1.552(13) .
C42 C72A 1.559(13) .
C43 C46 1.421(8) .
C45 C51 1.391(9) .
C46 C48 1.423(9) .
C48 C51 1.438(8) .
C48 C55 1.491(9) .
C57 C62 1.525(10) .
C57 C60 1.517(11) .
C58 C59 1.516(9) .
C58 C61 1.521(11) .
C83A Cl1 1.704(10) 3_675
C83A Cl1 1.704(10) 2_765
C83A Cl1 1.704(10) .
C83B Cl1 1.697(9) 2_765
C83B Cl1 1.697(9) 3_675
C83B Cl1 1.697(9) .

loop_
_platon_squeeze_void_nr
_platon_squeeze_void_average_x
_platon_squeeze_void_average_y
_platon_squeeze_void_average_z
_platon_squeeze_void_volume
_platon_squeeze_void_count_electrons
1 0.000 0.000 0.192 9.5 1.1
2 0.000 0.000 0.692 9.5 1.3
3 -0.004 0.498 0.196 1908.5 82.5
4 0.333 0.667 0.447 118.1 11.6
5 0.666 0.333 -0.053 118.0 11.6
